data_1551113
loop_
_publ_author_name
'Ji, Li'
'Liu, Jia-Shuai'
'Wang, Xiao-Yan'
'Li, Jun-Fang'
'Chen, Zhou'
'Liao, Saihu'
'Sun, Xiu-Li'
'Tang, Yong'

_publ_section_title
;
 An efficient and mild route to highly fluorinated polyolefins via
 copolymerization of ethylene and 5-perfluoroalkylnorbornenes
;
_journal_issue 26
_journal_name_full 'Polymer Chemistry'
_journal_page_first 3604
_journal_paper_doi 10.1039/C9PY00009G
_journal_volume 10
_journal_year 2019
_chemical_formula_sum 'C20 H22 Cl3 N O S Ti'
_chemical_formula_weight 478.70
_space_group_IT_number 14
_space_group_name_Hall '-P 2yn'
_space_group_name_H-M_alt 'P 1 21/n 1'
_symmetry_cell_setting monoclinic
_symmetry_space_group_name_Hall '-P 2yn'
_symmetry_space_group_name_H-M 'P 1 21/n 1'
_atom_sites_solution_hydrogens geom
_atom_sites_solution_primary direct
_atom_sites_solution_secondary difmap
_audit_creation_method SHELXL-97
_audit_update_record
;
2018-12-27 deposited with the CCDC.    2019-05-20 downloaded from the CCDC.
;
_cell_angle_alpha 90.00
_cell_angle_beta 99.7010(10)
_cell_angle_gamma 90.00
_cell_formula_units_Z 4
_cell_length_a 11.7525(6)
_cell_length_b 13.7868(8)
_cell_length_c 15.8335(9)
_cell_measurement_reflns_used 4412
_cell_measurement_temperature 293(2)
_cell_measurement_theta_max 51.651
_cell_measurement_theta_min 4.719
_cell_volume 2528.8(2)
_computing_cell_refinement 'Bruker SMART'
_computing_data_collection 'Bruker SMART'
_computing_data_reduction 'Bruker SHELXTL'
_computing_molecular_graphics 'Bruker SHELXTL'
_computing_publication_material 'Bruker SHELXTL'
_computing_structure_refinement 'SHELXL-97 (Sheldrick, 1997)'
_computing_structure_solution 'SHELXS-97 (Sheldrick, 1990)'
_diffrn_ambient_temperature 293(2)
_diffrn_measured_fraction_theta_full 0.999
_diffrn_measured_fraction_theta_max 0.999
_diffrn_measurement_device_type 'CCD area detector'
_diffrn_measurement_method 'phi and omega scans'
_diffrn_radiation_monochromator graphite
_diffrn_radiation_source 'fine-focus sealed tube'
_diffrn_radiation_type MoK\a
_diffrn_radiation_wavelength 0.71073
_diffrn_reflns_av_R_equivalents 0.0000
_diffrn_reflns_av_sigmaI/netI 0.0308
_diffrn_reflns_limit_h_max 14
_diffrn_reflns_limit_h_min -14
_diffrn_reflns_limit_k_max 16
_diffrn_reflns_limit_k_min 0
_diffrn_reflns_limit_l_max 19
_diffrn_reflns_limit_l_min 0
_diffrn_reflns_number 4969
_diffrn_reflns_theta_full 25.99
_diffrn_reflns_theta_max 25.99
_diffrn_reflns_theta_min 1.97
_exptl_absorpt_coefficient_mu 0.747
_exptl_absorpt_correction_T_max 1.00000
_exptl_absorpt_correction_T_min 0.77999
_exptl_absorpt_correction_type empirical
_exptl_absorpt_process_details sadabs
_exptl_crystal_colour black
_exptl_crystal_density_diffrn 1.257
_exptl_crystal_density_method 'not measured'
_exptl_crystal_description prismatic
_exptl_crystal_F_000 984
_exptl_crystal_size_max 0.307
_exptl_crystal_size_mid 0.269
_exptl_crystal_size_min 0.211
_platon_squeeze_details
;
;
_refine_diff_density_max 0.352
_refine_diff_density_min -0.168
_refine_diff_density_rms 0.060
_refine_ls_extinction_method none
_refine_ls_goodness_of_fit_ref 1.055
_refine_ls_hydrogen_treatment constr
_refine_ls_matrix_type full
_refine_ls_number_parameters 247
_refine_ls_number_reflns 4969
_refine_ls_number_restraints 0
_refine_ls_restrained_S_all 1.055
_refine_ls_R_factor_all 0.0500
_refine_ls_R_factor_gt 0.0382
_refine_ls_shift/su_max 0.001
_refine_ls_shift/su_mean 0.000
_refine_ls_structure_factor_coef Fsqd
_refine_ls_weighting_details 'calc w=1/[\s^2^(Fo^2^)+(0.0638P)^2^+0.0000P] where P=(Fo^2^+2Fc^2^)/3'
_refine_ls_weighting_scheme calc
_refine_ls_wR_factor_gt 0.1016
_refine_ls_wR_factor_ref 0.1062
_reflns_number_gt 3870
_reflns_number_total 4969
_reflns_threshold_expression >2sigma(I)
_cod_data_source_file c9py00009g2.cif
_cod_data_source_block cd211516
_cod_depositor_comments
;
The following automatic conversions were performed:

'_symmetry_cell_setting' value 'Monoclinic' changed to 'monoclinic'
according to
/home/data/users/saulius/crontab/automatic-downloads/rss-feeds/RSC/lib/dictionaries/cif_core.dic
dictionary named 'cif_core.dic' version 2.4.2 from 2011-04-26.

Automatic conversion script
Id: cif_fix_values 4973 2017-02-22 13:04:09Z antanas 

 Adding full bibliography for 1551112--1551113.cif.
;
_cod_original_sg_symbol_H-M P2(1)/n
_cod_database_code 1551113

loop_
_symmetry_equiv_pos_as_xyz
'x, y, z'
'-x+1/2, y+1/2, -z+1/2'
'-x, -y, -z'
'x-1/2, -y-1/2, z-1/2'

loop_
_atom_site_label
_atom_site_type_symbol
_atom_site_fract_x
_atom_site_fract_y
_atom_site_fract_z
_atom_site_U_iso_or_equiv
_atom_site_adp_type
_atom_site_occupancy
_atom_site_symmetry_multiplicity
_atom_site_calc_flag
_atom_site_refinement_flags
Ti1 Ti 0.54603(3) 0.29419(3) 0.17939(2) 0.04184(12) Uani 1 1 d .
S1 S 0.65491(5) 0.45097(4) 0.23461(4) 0.05499(17) Uani 1 1 d .
Cl1 Cl 0.40064(6) 0.33077(6) 0.25161(5) 0.0818(2) Uani 1 1 d .
Cl2 Cl 0.45994(5) 0.37678(4) 0.05951(4) 0.05847(17) Uani 1 1 d .
Cl3 Cl 0.66531(5) 0.23627(5) 0.30092(4) 0.06277(18) Uani 1 1 d .
N1 N 0.69763(13) 0.28370(11) 0.12009(10) 0.0398(4) Uani 1 1 d .
O1 O 0.51516(11) 0.17210(10) 0.13823(9) 0.0462(3) Uani 1 1 d .
C1 C 0.57935(16) 0.09565(14) 0.12501(12) 0.0396(4) Uani 1 1 d .
C2 C 0.68923(16) 0.10969(14) 0.11154(13) 0.0418(4) Uani 1 1 d .
H2 H 0.7322 0.0543 0.1052 0.050 Uiso 1 1 calc R
C3 C 0.74586(16) 0.20121(14) 0.10608(12) 0.0391(4) Uani 1 1 d .
C4 C 0.75204(18) 0.37630(15) 0.10334(14) 0.0489(5) Uani 1 1 d .
H4A H 0.6998 0.4134 0.0614 0.059 Uiso 1 1 calc R
H4B H 0.8219 0.3639 0.0801 0.059 Uiso 1 1 calc R
C5 C 0.78103(19) 0.43380(18) 0.18521(17) 0.0585(6) Uani 1 1 d .
H5A H 0.8119 0.4965 0.1728 0.070 Uiso 1 1 calc R
H5B H 0.8399 0.3999 0.2246 0.070 Uiso 1 1 calc R
C6 C 0.5896(2) 0.55462(18) 0.1783(2) 0.0800(8) Uani 1 1 d .
H6A H 0.6356 0.6110 0.1953 0.120 Uiso 1 1 calc R
H6B H 0.5136 0.5638 0.1915 0.120 Uiso 1 1 calc R
H6C H 0.5845 0.5447 0.1178 0.120 Uiso 1 1 calc R
C7 C 0.52207(16) 0.00163(14) 0.12681(12) 0.0392(4) Uani 1 1 d .
C8 C 0.42648(17) -0.00784(15) 0.16668(14) 0.0481(5) Uani 1 1 d .
H8 H 0.3988 0.0461 0.1921 0.058 Uiso 1 1 calc R
C9 C 0.37206(18) -0.09551(16) 0.16926(16) 0.0536(5) Uani 1 1 d .
H9 H 0.3085 -0.1000 0.1970 0.064 Uiso 1 1 calc R
C10 C 0.40949(18) -0.17756(15) 0.13161(13) 0.0465(5) Uani 1 1 d .
C11 C 0.50573(19) -0.16823(16) 0.09199(15) 0.0520(5) Uani 1 1 d .
H11 H 0.5334 -0.2221 0.0665 0.062 Uiso 1 1 calc R
C12 C 0.56075(18) -0.08031(15) 0.08993(14) 0.0485(5) Uani 1 1 d .
H12 H 0.6252 -0.0759 0.0632 0.058 Uiso 1 1 calc R
C13 C 0.3471(2) -0.27213(16) 0.13152(17) 0.0625(6) Uani 1 1 d .
H13A H 0.3727 -0.3053 0.1846 0.094 Uiso 1 1 calc R
H13B H 0.3628 -0.3114 0.0848 0.094 Uiso 1 1 calc R
H13C H 0.2655 -0.2604 0.1252 0.094 Uiso 1 1 calc R
C14 C 0.86451(16) 0.19347(15) 0.08474(13) 0.0414(4) Uani 1 1 d .
C15 C 0.88384(18) 0.14530(17) 0.01230(14) 0.0518(5) Uani 1 1 d .
H15 H 0.8219 0.1192 -0.0251 0.062 Uiso 1 1 calc R
C16 C 0.9943(2) 0.1354(2) -0.00540(16) 0.0613(6) Uani 1 1 d .
H16 H 1.0055 0.1041 -0.0554 0.074 Uiso 1 1 calc R
C17 C 1.08831(18) 0.17109(18) 0.04963(16) 0.0570(6) Uani 1 1 d .
C18 C 1.06881(19) 0.21785(18) 0.12249(16) 0.0586(6) Uani 1 1 d .
H18 H 1.1313 0.2420 0.1607 0.070 Uiso 1 1 calc R
C19 C 0.95879(18) 0.22987(17) 0.14035(14) 0.0521(5) Uani 1 1 d .
H19 H 0.9478 0.2624 0.1898 0.063 Uiso 1 1 calc R
C20 C 1.2089(2) 0.1593(3) 0.0294(2) 0.0884(10) Uani 1 1 d .
H20A H 1.2598 0.2049 0.0624 0.133 Uiso 1 1 calc R
H20B H 1.2077 0.1709 -0.0306 0.133 Uiso 1 1 calc R
H20C H 1.2357 0.0945 0.0434 0.133 Uiso 1 1 calc R

loop_
_atom_site_aniso_label
_atom_site_aniso_U_11
_atom_site_aniso_U_22
_atom_site_aniso_U_33
_atom_site_aniso_U_23
_atom_site_aniso_U_13
_atom_site_aniso_U_12
Ti1 0.0358(2) 0.0434(2) 0.0480(2) -0.00506(16) 0.01184(16) 0.00170(14)
S1 0.0574(3) 0.0513(3) 0.0558(3) -0.0138(3) 0.0084(3) -0.0046(2)
Cl1 0.0598(4) 0.1082(6) 0.0860(5) -0.0100(4) 0.0371(4) 0.0169(4)
Cl2 0.0562(3) 0.0553(3) 0.0596(3) -0.0018(3) -0.0026(3) 0.0091(2)
Cl3 0.0678(4) 0.0729(4) 0.0476(3) 0.0068(3) 0.0099(3) 0.0106(3)
N1 0.0364(9) 0.0417(9) 0.0420(9) -0.0021(7) 0.0084(7) -0.0025(7)
O1 0.0348(7) 0.0421(8) 0.0636(9) -0.0062(7) 0.0138(6) -0.0003(6)
C1 0.0368(10) 0.0420(10) 0.0402(11) 0.0007(8) 0.0074(8) 0.0032(8)
C2 0.0349(10) 0.0431(11) 0.0474(11) 0.0010(9) 0.0070(9) 0.0029(8)
C3 0.0332(10) 0.0492(11) 0.0352(10) -0.0003(8) 0.0065(8) 0.0022(8)
C4 0.0462(12) 0.0466(12) 0.0567(13) 0.0010(10) 0.0163(10) -0.0046(9)
C5 0.0491(13) 0.0549(13) 0.0712(15) -0.0117(12) 0.0094(11) -0.0104(10)
C6 0.0817(19) 0.0475(14) 0.108(2) -0.0088(15) 0.0078(17) 0.0055(13)
C7 0.0333(10) 0.0442(11) 0.0394(10) -0.0010(8) 0.0038(8) 0.0013(7)
C8 0.0412(11) 0.0472(12) 0.0590(13) -0.0075(10) 0.0173(10) -0.0002(9)
C9 0.0440(12) 0.0515(13) 0.0690(15) -0.0009(11) 0.0198(11) -0.0035(9)
C10 0.0459(11) 0.0468(11) 0.0442(11) 0.0019(9) -0.0002(9) -0.0014(9)
C11 0.0565(13) 0.0461(12) 0.0546(13) -0.0098(10) 0.0123(10) 0.0043(10)
C12 0.0456(12) 0.0486(12) 0.0549(13) -0.0053(10) 0.0185(10) 0.0011(9)
C13 0.0687(16) 0.0465(13) 0.0705(16) 0.0014(11) 0.0063(12) -0.0073(11)
C14 0.0334(10) 0.0485(11) 0.0434(11) 0.0048(9) 0.0095(8) 0.0009(8)
C15 0.0387(11) 0.0662(14) 0.0497(12) -0.0081(11) 0.0056(9) 0.0047(10)
C16 0.0546(14) 0.0811(17) 0.0528(13) -0.0030(12) 0.0218(11) 0.0149(12)
C17 0.0363(11) 0.0721(15) 0.0652(15) 0.0160(12) 0.0159(10) 0.0087(10)
C18 0.0362(11) 0.0794(17) 0.0590(14) 0.0071(12) 0.0049(10) -0.0049(11)
C19 0.0423(12) 0.0681(15) 0.0462(12) -0.0045(10) 0.0085(9) -0.0064(10)
C20 0.0476(15) 0.130(3) 0.095(2) 0.023(2) 0.0322(14) 0.0218(16)

loop_
_atom_type_symbol
_atom_type_description
_atom_type_scat_dispersion_real
_atom_type_scat_dispersion_imag
_atom_type_scat_source
C C 0.0033 0.0016 'International Tables Vol C Tables 4.2.6.8 and 6.1.1.4'
H H 0.0000 0.0000 'International Tables Vol C Tables 4.2.6.8 and 6.1.1.4'
N N 0.0061 0.0033 'International Tables Vol C Tables 4.2.6.8 and 6.1.1.4'
O O 0.0106 0.0060 'International Tables Vol C Tables 4.2.6.8 and 6.1.1.4'
Cl Cl 0.1484 0.1585 'International Tables Vol C Tables 4.2.6.8 and 6.1.1.4'
S S 0.1246 0.1234 'International Tables Vol C Tables 4.2.6.8 and 6.1.1.4'
Ti Ti 0.2776 0.4457 'International Tables Vol C Tables 4.2.6.8 and 6.1.1.4'

loop_
_geom_angle_atom_site_label_1
_geom_angle_atom_site_label_2
_geom_angle_atom_site_label_3
_geom_angle
O1 Ti1 N1 84.91(6)
O1 Ti1 Cl1 105.35(5)
N1 Ti1 Cl1 169.66(5)
O1 Ti1 Cl2 97.42(5)
N1 Ti1 Cl2 87.40(5)
Cl1 Ti1 Cl2 92.41(3)
O1 Ti1 Cl3 91.99(5)
N1 Ti1 Cl3 84.84(5)
Cl1 Ti1 Cl3 93.42(3)
Cl2 Ti1 Cl3 167.22(3)
O1 Ti1 S1 162.03(4)
N1 Ti1 S1 78.77(4)
Cl1 Ti1 S1 90.89(3)
Cl2 Ti1 S1 89.37(2)
Cl3 Ti1 S1 79.18(2)
C6 S1 C5 101.75(14)
C6 S1 Ti1 110.66(10)
C5 S1 Ti1 98.02(8)
C3 N1 C4 120.70(16)
C3 N1 Ti1 123.16(13)
C4 N1 Ti1 115.89(12)
C1 O1 Ti1 134.73(12)
O1 C1 C2 119.37(17)
O1 C1 C7 115.03(16)
C2 C1 C7 125.60(18)
C1 C2 C3 126.68(18)
C1 C2 H2 116.7
C3 C2 H2 116.7
N1 C3 C2 122.42(17)
N1 C3 C14 123.32(18)
C2 C3 C14 114.26(17)
N1 C4 C5 110.06(18)
N1 C4 H4A 109.6
C5 C4 H4A 109.6
N1 C4 H4B 109.6
C5 C4 H4B 109.6
H4A C4 H4B 108.2
C4 C5 S1 110.99(15)
C4 C5 H5A 109.4
S1 C5 H5A 109.4
C4 C5 H5B 109.4
S1 C5 H5B 109.4
H5A C5 H5B 108.0
S1 C6 H6A 109.5
S1 C6 H6B 109.5
H6A C6 H6B 109.5
S1 C6 H6C 109.5
H6A C6 H6C 109.5
H6B C6 H6C 109.5
C12 C7 C8 117.72(18)
C12 C7 C1 122.03(17)
C8 C7 C1 120.25(17)
C9 C8 C7 121.00(19)
C9 C8 H8 119.5
C7 C8 H8 119.5
C8 C9 C10 121.58(19)
C8 C9 H9 119.2
C10 C9 H9 119.2
C9 C10 C11 117.44(19)
C9 C10 C13 121.4(2)
C11 C10 C13 121.1(2)
C12 C11 C10 120.9(2)
C12 C11 H11 119.5
C10 C11 H11 119.5
C11 C12 C7 121.33(19)
C11 C12 H12 119.3
C7 C12 H12 119.3
C10 C13 H13A 109.5
C10 C13 H13B 109.5
H13A C13 H13B 109.5
C10 C13 H13C 109.5
H13A C13 H13C 109.5
H13B C13 H13C 109.5
C15 C14 C19 118.48(18)
C15 C14 C3 120.96(18)
C19 C14 C3 120.46(19)
C14 C15 C16 120.6(2)
C14 C15 H15 119.7
C16 C15 H15 119.7
C17 C16 C15 121.2(2)
C17 C16 H16 119.4
C15 C16 H16 119.4
C18 C17 C16 118.0(2)
C18 C17 C20 121.5(2)
C16 C17 C20 120.5(2)
C17 C18 C19 121.6(2)
C17 C18 H18 119.2
C19 C18 H18 119.2
C18 C19 C14 120.1(2)
C18 C19 H19 119.9
C14 C19 H19 119.9
C17 C20 H20A 109.5
C17 C20 H20B 109.5
H20A C20 H20B 109.5
C17 C20 H20C 109.5
H20A C20 H20C 109.5
H20B C20 H20C 109.5

loop_
_geom_bond_atom_site_label_1
_geom_bond_atom_site_label_2
_geom_bond_distance
Ti1 O1 1.8194(14)
Ti1 N1 2.1542(15)
Ti1 Cl1 2.2671(7)
Ti1 Cl2 2.2969(7)
Ti1 Cl3 2.3230(7)
Ti1 S1 2.5878(7)
S1 C6 1.788(3)
S1 C5 1.804(2)
N1 C3 1.306(2)
N1 C4 1.472(2)
O1 C1 1.333(2)
C1 C2 1.358(3)
C1 C7 1.463(3)
C2 C3 1.436(3)
C2 H2 0.9300
C3 C14 1.493(3)
C4 C5 1.509(3)
C4 H4A 0.9700
C4 H4B 0.9700
C5 H5A 0.9700
C5 H5B 0.9700
C6 H6A 0.9600
C6 H6B 0.9600
C6 H6C 0.9600
C7 C12 1.383(3)
C7 C8 1.384(3)
C8 C9 1.371(3)
C8 H8 0.9300
C9 C10 1.385(3)
C9 H9 0.9300
C10 C11 1.389(3)
C10 C13 1.496(3)
C11 C12 1.377(3)
C11 H11 0.9300
C12 H12 0.9300
C13 H13A 0.9600
C13 H13B 0.9600
C13 H13C 0.9600
C14 C15 1.377(3)
C14 C19 1.388(3)
C15 C16 1.381(3)
C15 H15 0.9300
C16 C17 1.377(3)
C16 H16 0.9300
C17 C18 1.374(3)
C17 C20 1.514(3)
C18 C19 1.379(3)
C18 H18 0.9300
C19 H19 0.9300
C20 H20A 0.9600
C20 H20B 0.9600
C20 H20C 0.9600

loop_
_geom_hbond_atom_site_label_D
_geom_hbond_atom_site_label_H
_geom_hbond_atom_site_label_A
_geom_hbond_distance_DH
_geom_hbond_distance_HA
_geom_hbond_distance_DA
_geom_hbond_angle_DHA
_geom_hbond_site_symmetry_A
C6 H6A Cl3 0.96 2.90 3.789(3) 154.5 2_655
C11 H11 Cl2 0.93 2.93 3.809(2) 158.2 3_655
C9 H9 Cl1 0.93 2.88 3.772(2) 161.3 2_545

loop_
_geom_torsion_atom_site_label_1
_geom_torsion_atom_site_label_2
_geom_torsion_atom_site_label_3
_geom_torsion_atom_site_label_4
_geom_torsion
O1 Ti1 S1 C6 129.2(2)
N1 Ti1 S1 C6 104.00(12)
Cl1 Ti1 S1 C6 -75.87(12)
Cl2 Ti1 S1 C6 16.53(12)
Cl3 Ti1 S1 C6 -169.18(12)
O1 Ti1 S1 C5 23.3(2)
N1 Ti1 S1 C5 -1.83(10)
Cl1 Ti1 S1 C5 178.29(9)
Cl2 Ti1 S1 C5 -89.30(9)
Cl3 Ti1 S1 C5 84.99(9)
O1 Ti1 N1 C3 -25.63(16)
Cl1 Ti1 N1 C3 147.5(2)
Cl2 Ti1 N1 C3 -123.32(15)
Cl3 Ti1 N1 C3 66.84(15)
S1 Ti1 N1 C3 146.80(16)
O1 Ti1 N1 C4 160.20(14)
Cl1 Ti1 N1 C4 -26.6(4)
Cl2 Ti1 N1 C4 62.51(14)
Cl3 Ti1 N1 C4 -107.33(14)
S1 Ti1 N1 C4 -27.37(13)
N1 Ti1 O1 C1 33.42(18)
Cl1 Ti1 O1 C1 -145.31(17)
Cl2 Ti1 O1 C1 120.12(18)
Cl3 Ti1 O1 C1 -51.22(18)
S1 Ti1 O1 C1 8.7(3)
Ti1 O1 C1 C2 -25.6(3)
Ti1 O1 C1 C7 154.21(14)
O1 C1 C2 C3 -2.9(3)
C7 C1 C2 C3 177.32(19)
C4 N1 C3 C2 -172.24(19)
Ti1 N1 C3 C2 13.9(3)
C4 N1 C3 C14 8.9(3)
Ti1 N1 C3 C14 -164.97(14)
C1 C2 C3 N1 5.1(3)
C1 C2 C3 C14 -175.97(19)
C3 N1 C4 C5 -118.6(2)
Ti1 N1 C4 C5 55.7(2)
N1 C4 C5 S1 -55.2(2)
C6 S1 C5 C4 -83.9(2)
Ti1 S1 C5 C4 29.27(18)
O1 C1 C7 C12 160.16(19)
C2 C1 C7 C12 -20.0(3)
O1 C1 C7 C8 -20.3(3)
C2 C1 C7 C8 159.6(2)
C12 C7 C8 C9 -0.1(3)
C1 C7 C8 C9 -179.7(2)
C7 C8 C9 C10 -0.6(4)
C8 C9 C10 C11 0.9(3)
C8 C9 C10 C13 -177.5(2)
C9 C10 C11 C12 -0.5(3)
C13 C10 C11 C12 178.0(2)
C10 C11 C12 C7 -0.2(3)
C8 C7 C12 C11 0.6(3)
C1 C7 C12 C11 -179.9(2)
N1 C3 C14 C15 -125.5(2)
C2 C3 C14 C15 55.6(3)
N1 C3 C14 C19 58.3(3)
C2 C3 C14 C19 -120.6(2)
C19 C14 C15 C16 -1.4(3)
C3 C14 C15 C16 -177.6(2)
C14 C15 C16 C17 1.6(4)
C15 C16 C17 C18 -0.6(4)
C15 C16 C17 C20 179.8(2)
C16 C17 C18 C19 -0.5(4)
C20 C17 C18 C19 179.0(2)
C17 C18 C19 C14 0.7(4)
C15 C14 C19 C18 0.2(3)
C3 C14 C19 C18 176.5(2)

loop_
_platon_squeeze_void_nr
_platon_squeeze_void_average_x
_platon_squeeze_void_average_y
_platon_squeeze_void_average_z
_platon_squeeze_void_volume
_platon_squeeze_void_count_electrons
_platon_squeeze_void_content
1 0.000 0.500 1.000 233 49 ' '
2 0.500 0.000 0.500 233 49 ' '
